data_1532707
loop_
_publ_author_name
'Bramnik, K.G.'
'Ehrenberg, H.'
'Dehn, J.K.'
'Fuess, H.'

_publ_section_title
;
 Preparation, crystal structure and magnetic properties of double
 perovskites M2 Mg Re O6 (M = Ca, Sr, Ba)
;
_journal_name_full 'Solid State Sciences'
_journal_page_first 235
_journal_page_last 241
_journal_volume 5
_journal_year 2003
_chemical_formula_sum 'Mg O6 Re Sr2'
_chemical_name_systematic 'Sr2 Mg Re O6'
_space_group_IT_number 139
_symmetry_space_group_name_Hall '-I 4 2'
_symmetry_space_group_name_H-M 'I 4/m m m'
_cell_angle_alpha 90
_cell_angle_beta 90
_cell_angle_gamma 90
_cell_formula_units_Z 2
_cell_length_a 5.57129
_cell_length_b 5.57129
_cell_length_c 7.92387
_cell_volume 245.951
_citation_journal_id_ASTM SSSCFJ
_cod_data_source_file Bramnik_SSSCFJ_2003_978.cif
_cod_data_source_block Mg1O6Re1Sr2
_cod_original_cell_volume 245.9512
_cod_original_formula_sum 'Mg1 O6 Re1 Sr2'
_cod_database_code 1532707

loop_
_symmetry_equiv_pos_as_xyz
x,y,z
-y,x,z
-x,-y,z
y,-x,z
x,-y,-z
y,x,-z
-x,y,-z
-y,-x,-z
-x,-y,-z
y,-x,-z
x,y,-z
-y,x,-z
-x,y,z
-y,-x,z
x,-y,z
y,x,z
x+1/2,y+1/2,z+1/2
-y+1/2,x+1/2,z+1/2
-x+1/2,-y+1/2,z+1/2
y+1/2,-x+1/2,z+1/2
x+1/2,-y+1/2,-z+1/2
y+1/2,x+1/2,-z+1/2
-x+1/2,y+1/2,-z+1/2
-y+1/2,-x+1/2,-z+1/2
-x+1/2,-y+1/2,-z+1/2
y+1/2,-x+1/2,-z+1/2
x+1/2,y+1/2,-z+1/2
-y+1/2,x+1/2,-z+1/2
-x+1/2,y+1/2,z+1/2
-y+1/2,-x+1/2,z+1/2
x+1/2,-y+1/2,z+1/2
y+1/2,x+1/2,z+1/2

loop_
_atom_site_label
_atom_site_type_symbol
_atom_site_fract_x
_atom_site_fract_y
_atom_site_fract_z
_atom_site_occupancy
_atom_site_U_iso_or_equiv
Re1 Re+6 0 0 0 1 0.0
O2 O-2 0.2466 0.2466 0 1 0.0
Mg1 Mg+2 0 0 0.5 1 0.0
O1 O-2 0 0 0.2471 1 0.0
Sr1 Sr+2 0 0.5 0.25 1 0.0
